data_4073946
loop_
_publ_author_name
'Wagner, Harald'
'Wallner, Andreas'
'Fischer, Jelena'
'Flock, Michaela'
'Baumgartner, Judith'
'Marschner, Christoph'

_publ_section_title
;
 Rearrangement of Cyclic Silanes with Aluminum Trichloride
;
_journal_issue 27
_journal_name_full Organometallics
_journal_page_first 6704
_journal_paper_doi 10.1021/om7007524
_journal_volume 26
_journal_year 2007
_chemical_formula_sum 'C24 H72 Si12'
_chemical_formula_weight 697.90
_chemical_name_systematic
;
 ?
;
_space_group_IT_number 14
_symmetry_space_group_name_Hall '-P 2ybc'
_symmetry_space_group_name_H-M 'P 1 21/c 1'
_atom_sites_solution_hydrogens geom
_atom_sites_solution_primary direct
_atom_sites_solution_secondary difmap
_audit_creation_method SHELXL-97
_cell_angle_alpha 90.00
_cell_angle_beta 98.75(3)
_cell_angle_gamma 90.00
_cell_formula_units_Z 4
_cell_length_a 9.6203(19)
_cell_length_b 31.999(6)
_cell_length_c 14.645(3)
_cell_measurement_temperature 100(2)
_cell_volume 4455.8(16)
_computing_structure_refinement 'SHELXL-97 (Sheldrick, 1997)'
_computing_structure_solution 'SHELXS-97 (Sheldrick, 1990)'
_diffrn_ambient_temperature 100(2)
_diffrn_measured_fraction_theta_full 1.000
_diffrn_measured_fraction_theta_max 1.000
_diffrn_radiation_monochromator graphite
_diffrn_radiation_source 'fine-focus sealed tube'
_diffrn_radiation_type MoK\a
_diffrn_radiation_wavelength 0.71073
_diffrn_reflns_av_R_equivalents 0.1360
_diffrn_reflns_av_sigmaI/netI 0.1043
_diffrn_reflns_limit_h_max 10
_diffrn_reflns_limit_h_min -10
_diffrn_reflns_limit_k_max 34
_diffrn_reflns_limit_k_min -35
_diffrn_reflns_limit_l_max 16
_diffrn_reflns_limit_l_min -16
_diffrn_reflns_number 26612
_diffrn_reflns_theta_full 23.00
_diffrn_reflns_theta_max 23.00
_diffrn_reflns_theta_min 1.27
_exptl_absorpt_coefficient_mu 0.363
_exptl_absorpt_correction_T_max 0.9510
_exptl_absorpt_correction_T_min 0.8897
_exptl_absorpt_correction_type none
_exptl_crystal_density_diffrn 1.040
_exptl_crystal_density_method 'not measured'
_exptl_crystal_F_000 1536
_exptl_crystal_size_max 0.33
_exptl_crystal_size_mid 0.20
_exptl_crystal_size_min 0.14
_refine_diff_density_max 1.503
_refine_diff_density_min -0.991
_refine_diff_density_rms 0.224
_refine_ls_extinction_method none
_refine_ls_goodness_of_fit_ref 1.280
_refine_ls_hydrogen_treatment mixed
_refine_ls_matrix_type full
_refine_ls_number_parameters 349
_refine_ls_number_reflns 6210
_refine_ls_number_restraints 0
_refine_ls_restrained_S_all 1.280
_refine_ls_R_factor_all 0.2063
_refine_ls_R_factor_gt 0.1954
_refine_ls_shift/su_max 4.059
_refine_ls_shift/su_mean 0.065
_refine_ls_structure_factor_coef Fsqd
_refine_ls_weighting_details 'calc w=1/[\s^2^(Fo^2^)+(0.1222P)^2^+127.5611P] where P=(Fo^2^+2Fc^2^)/3'
_refine_ls_weighting_scheme calc
_refine_ls_wR_factor_gt 0.4092
_refine_ls_wR_factor_ref 0.4155
_reflns_number_gt 5719
_reflns_number_total 6210
_reflns_threshold_expression >2sigma(I)
_cod_data_source_file om7007524-file001.cif
_cod_data_source_block 21_402
_cod_original_cell_volume 4455.8(15)
_cod_database_code 4073946

loop_
_symmetry_equiv_pos_as_xyz
'x, y, z'
'-x, y+1/2, -z+1/2'
'-x, -y, -z'
'x, -y-1/2, z-1/2'

loop_
_atom_site_label
_atom_site_type_symbol
_atom_site_fract_x
_atom_site_fract_y
_atom_site_fract_z
_atom_site_U_iso_or_equiv
_atom_site_adp_type
_atom_site_occupancy
_atom_site_symmetry_multiplicity
_atom_site_calc_flag
_atom_site_refinement_flags
Si1 Si 1.0901(4) 0.15108(14) 0.7175(3) 0.0234(11) Uani 1 1 d .
Si2 Si 1.1272(4) 0.11025(13) 0.8532(3) 0.0187(10) Uani 1 1 d .
Si3 Si 0.9742(4) 0.05322(13) 0.8228(3) 0.0229(11) Uani 1 1 d .
Si4 Si 0.9025(4) 0.05576(15) 0.6642(3) 0.0290(12) Uani 1 1 d .
Si5 Si 0.8785(4) 0.12662(13) 0.6317(3) 0.0192(10) Uani 1 1 d .
Si6 Si 1.0746(4) 0.14993(15) 0.9779(3) 0.0243(11) Uani 1 1 d .
Si7 Si 1.3590(4) 0.08559(16) 0.8839(4) 0.0330(13) Uani 1 1 d .
Si8 Si 0.8676(4) 0.15061(14) 0.4792(3) 0.0248(11) Uani 1 1 d .
Si9 Si 0.6520(4) 0.14978(13) 0.3807(3) 0.0195(10) Uani 1 1 d .
Si10 Si 0.5026(5) 0.20487(15) 0.4082(4) 0.0306(12) Uani 1 1 d .
Si11 Si 0.6986(5) 0.15837(16) 0.2298(3) 0.0321(12) Uani 1 1 d .
Si12 Si 0.5321(4) 0.08654(13) 0.3830(3) 0.0175(10) Uani 1 1 d .
C1 C 1.2396(16) 0.1455(6) 0.6478(16) 0.050(6) Uani 1 1 d .
H1A H 1.3251 0.1580 0.6820 0.074 Uiso 1 1 calc R
H1B H 1.2150 0.1598 0.5884 0.074 Uiso 1 1 calc R
H1C H 1.2562 0.1158 0.6370 0.074 Uiso 1 1 calc R
C2 C 1.0778(17) 0.2068(6) 0.7406(13) 0.037(5) Uani 1 1 d .
H2A H 1.1694 0.2171 0.7706 0.056 Uiso 1 1 calc R
H2B H 1.0074 0.2115 0.7814 0.056 Uiso 1 1 calc R
H2C H 1.0500 0.2217 0.6823 0.056 Uiso 1 1 calc R
C3 C 0.8186(16) 0.0565(6) 0.8889(15) 0.042(5) Uani 1 1 d .
H3A H 0.7695 0.0296 0.8853 0.063 Uiso 1 1 calc R
H3B H 0.7538 0.0784 0.8616 0.063 Uiso 1 1 calc R
H3C H 0.8525 0.0633 0.9537 0.063 Uiso 1 1 calc R
C4 C 1.0637(19) 0.0008(6) 0.858(2) 0.074(9) Uani 1 1 d .
H4A H 1.0927 0.0002 0.9251 0.111 Uiso 1 1 calc R
H4B H 1.1465 -0.0026 0.8271 0.111 Uiso 1 1 calc R
H4C H 0.9975 -0.0221 0.8398 0.111 Uiso 1 1 calc R
C5 C 0.739(2) 0.0222(6) 0.6321(15) 0.048(5) Uani 1 1 d .
H5A H 0.7125 0.0219 0.5648 0.072 Uiso 1 1 calc R
H5B H 0.6619 0.0338 0.6607 0.072 Uiso 1 1 calc R
H5C H 0.7591 -0.0064 0.6543 0.072 Uiso 1 1 calc R
C6 C 1.045(2) 0.0323(7) 0.6060(17) 0.065(7) Uani 1 1 d .
H6A H 1.0595 0.0031 0.6250 0.098 Uiso 1 1 calc R
H6B H 1.1327 0.0480 0.6238 0.098 Uiso 1 1 calc R
H6C H 1.0177 0.0337 0.5388 0.098 Uiso 1 1 calc R
C7 C 0.7328(18) 0.1478(6) 0.6938(13) 0.038(5) Uani 1 1 d .
H7A H 0.6423 0.1360 0.6658 0.057 Uiso 1 1 calc R
H7B H 0.7293 0.1784 0.6882 0.057 Uiso 1 1 calc R
H7C H 0.7519 0.1401 0.7592 0.057 Uiso 1 1 calc R
C8 C 0.8870(15) 0.1679(6) 0.9535(13) 0.032(4) Uani 1 1 d .
H8A H 0.8665 0.1858 1.0040 0.048 Uiso 1 1 calc R
H8B H 0.8244 0.1435 0.9483 0.048 Uiso 1 1 calc R
H8C H 0.8719 0.1836 0.8955 0.048 Uiso 1 1 calc R
C9 C 1.1889(15) 0.1962(5) 0.9983(13) 0.029(4) Uani 1 1 d .
H9A H 1.1735 0.2099 1.0558 0.044 Uiso 1 1 calc R
H9B H 1.1666 0.2158 0.9467 0.044 Uiso 1 1 calc R
H9C H 1.2876 0.1876 1.0033 0.044 Uiso 1 1 calc R
C10 C 1.0974(17) 0.1188(5) 1.0853(12) 0.031(4) Uani 1 1 d .
H10A H 1.1979 0.1160 1.1090 0.046 Uiso 1 1 calc R
H10B H 1.0563 0.0910 1.0724 0.046 Uiso 1 1 calc R
H10C H 1.0501 0.1328 1.1315 0.046 Uiso 1 1 calc R
C11 C 1.4818(16) 0.1303(6) 0.8995(14) 0.043(5) Uani 1 1 d .
H11A H 1.5762 0.1203 0.9248 0.065 Uiso 1 1 calc R
H11B H 1.4501 0.1504 0.9423 0.065 Uiso 1 1 calc R
H11C H 1.4844 0.1438 0.8397 0.065 Uiso 1 1 calc R
C12 C 1.3904(18) 0.0547(7) 0.9937(14) 0.053(6) Uani 1 1 d .
H12A H 1.3339 0.0291 0.9864 0.080 Uiso 1 1 calc R
H12B H 1.3635 0.0714 1.0442 0.080 Uiso 1 1 calc R
H12C H 1.4903 0.0474 1.0079 0.080 Uiso 1 1 calc R
C13 C 1.4012(17) 0.0527(6) 0.7900(16) 0.056(7) Uani 1 1 d .
H13A H 1.4024 0.0698 0.7346 0.084 Uiso 1 1 calc R
H13B H 1.3299 0.0308 0.7767 0.084 Uiso 1 1 calc R
H13C H 1.4938 0.0399 0.8082 0.084 Uiso 1 1 calc R
C14 C 0.9950(17) 0.1171(7) 0.4243(14) 0.048(5) Uani 1 1 d .
H14A H 0.9951 0.1261 0.3603 0.071 Uiso 1 1 calc R
H14B H 0.9659 0.0877 0.4250 0.071 Uiso 1 1 calc R
H14C H 1.0898 0.1201 0.4591 0.071 Uiso 1 1 calc R
C15 C 0.9344(19) 0.2062(5) 0.4845(12) 0.032(4) Uani 1 1 d .
H15A H 1.0316 0.2068 0.5163 0.048 Uiso 1 1 calc R
H15B H 0.8752 0.2235 0.5182 0.048 Uiso 1 1 calc R
H15C H 0.9309 0.2171 0.4216 0.048 Uiso 1 1 calc R
C16 C 0.5041(19) 0.2141(6) 0.5324(17) 0.058(7) Uani 1 1 d .
H16A H 0.4314 0.2347 0.5408 0.088 Uiso 1 1 calc R
H16B H 0.5964 0.2249 0.5599 0.088 Uiso 1 1 calc R
H16C H 0.4852 0.1879 0.5626 0.088 Uiso 1 1 calc R
C17 C 0.558(2) 0.2542(6) 0.3528(14) 0.047(5) Uani 1 1 d .
H17A H 0.5152 0.2784 0.3785 0.070 Uiso 1 1 calc R
H17B H 0.5275 0.2530 0.2860 0.070 Uiso 1 1 calc R
H17C H 0.6609 0.2568 0.3654 0.070 Uiso 1 1 calc R
C18 C 0.3183(16) 0.1928(6) 0.3522(13) 0.039(5) Uani 1 1 d .
H18A H 0.2882 0.1662 0.3762 0.058 Uiso 1 1 calc R
H18B H 0.3154 0.1906 0.2852 0.058 Uiso 1 1 calc R
H18C H 0.2552 0.2151 0.3660 0.058 Uiso 1 1 calc R
C19 C 0.834(2) 0.1989(7) 0.2221(12) 0.045(5) Uani 1 1 d .
H19A H 0.8261 0.2088 0.1582 0.067 Uiso 1 1 calc R
H19B H 0.9273 0.1870 0.2415 0.067 Uiso 1 1 calc R
H19C H 0.8190 0.2224 0.2625 0.067 Uiso 1 1 calc R
C20 C 0.5354(19) 0.1753(7) 0.1520(15) 0.058(6) Uani 1 1 d .
H20A H 0.5035 0.2022 0.1734 0.087 Uiso 1 1 calc R
H20B H 0.4616 0.1543 0.1530 0.087 Uiso 1 1 calc R
H20C H 0.5559 0.1784 0.0888 0.087 Uiso 1 1 calc R
C21 C 0.7591(19) 0.1087(6) 0.1812(13) 0.042(5) Uani 1 1 d .
H21A H 0.7796 0.1138 0.1186 0.063 Uiso 1 1 calc R
H21B H 0.6850 0.0875 0.1790 0.063 Uiso 1 1 calc R
H21C H 0.8443 0.0987 0.2205 0.063 Uiso 1 1 calc R
C22 C 0.394(2) 0.0836(6) 0.2810(14) 0.047(5) Uani 1 1 d .
H22A H 0.4367 0.0777 0.2259 0.070 Uiso 1 1 calc R
H22B H 0.3435 0.1103 0.2731 0.070 Uiso 1 1 calc R
H22C H 0.3275 0.0612 0.2900 0.070 Uiso 1 1 calc R
C23 C 0.6556(16) 0.0424(4) 0.3790(13) 0.030(4) Uani 1 1 d .
H23A H 0.6059 0.0160 0.3841 0.045 Uiso 1 1 calc R
H23B H 0.7333 0.0448 0.4304 0.045 Uiso 1 1 calc R
H23C H 0.6929 0.0430 0.3203 0.045 Uiso 1 1 calc R
C24 C 0.4461(15) 0.0834(5) 0.4906(12) 0.030(4) Uani 1 1 d .
H24A H 0.3972 0.0566 0.4918 0.045 Uiso 1 1 calc R
H24B H 0.3784 0.1063 0.4903 0.045 Uiso 1 1 calc R
H24C H 0.5182 0.0858 0.5453 0.045 Uiso 1 1 calc R

loop_
_atom_site_aniso_label
_atom_site_aniso_U_11
_atom_site_aniso_U_22
_atom_site_aniso_U_33
_atom_site_aniso_U_23
_atom_site_aniso_U_13
_atom_site_aniso_U_12
Si1 0.0000(19) 0.030(3) 0.039(3) 0.002(2) 0.0018(18) -0.0051(17)
Si2 0.0000(19) 0.028(2) 0.027(2) 0.0012(19) -0.0015(16) 0.0040(17)
Si3 0.0000(19) 0.023(2) 0.041(3) 0.003(2) -0.0101(18) -0.0033(17)
Si4 0.007(2) 0.030(3) 0.048(3) 0.003(2) -0.005(2) -0.0013(19)
Si5 0.0000(19) 0.027(2) 0.029(2) 0.0014(19) -0.0035(16) -0.0027(16)
Si6 0.0000(19) 0.037(3) 0.036(3) -0.001(2) 0.0025(17) 0.0003(18)
Si7 0.000(2) 0.043(3) 0.052(3) -0.014(2) -0.007(2) 0.0085(19)
Si8 0.0000(19) 0.035(3) 0.038(3) 0.003(2) 0.0004(18) -0.0066(18)
Si9 0.0024(19) 0.027(2) 0.028(2) -0.0022(19) -0.0018(17) -0.0031(17)
Si10 0.007(2) 0.029(3) 0.055(3) 0.002(2) 0.004(2) 0.0014(19)
Si11 0.015(2) 0.047(3) 0.034(3) 0.000(2) 0.004(2) -0.012(2)
Si12 0.0000(19) 0.026(2) 0.028(2) 0.0001(18) 0.0054(16) -0.0003(16)
C1 0.000(8) 0.063(14) 0.088(16) -0.012(12) 0.014(9) -0.018(8)
C2 0.008(8) 0.055(12) 0.045(12) 0.006(9) -0.002(8) -0.002(8)
C3 0.003(8) 0.037(11) 0.088(15) 0.001(10) 0.013(9) -0.021(7)
C4 0.007(9) 0.030(11) 0.18(3) 0.022(14) -0.002(12) -0.005(8)
C5 0.042(12) 0.037(11) 0.063(14) 0.016(10) 0.002(10) -0.015(9)
C6 0.028(11) 0.060(14) 0.101(19) -0.038(13) -0.010(11) 0.037(11)
C7 0.021(10) 0.057(12) 0.038(11) -0.006(9) 0.009(8) 0.012(9)
C8 0.000(7) 0.045(11) 0.051(12) 0.000(9) 0.005(7) 0.008(7)
C9 0.000(7) 0.030(10) 0.055(12) -0.005(8) -0.001(7) 0.002(7)
C10 0.018(9) 0.024(9) 0.050(11) -0.006(8) 0.005(8) -0.002(7)
C11 0.000(8) 0.064(13) 0.060(13) -0.034(10) -0.011(8) 0.003(8)
C12 0.005(9) 0.089(16) 0.060(14) 0.009(12) -0.013(8) 0.011(9)
C13 0.000(8) 0.058(13) 0.104(18) -0.038(12) -0.013(9) 0.005(8)
C14 0.000(8) 0.074(15) 0.067(14) -0.001(11) -0.001(8) 0.012(8)
C15 0.033(10) 0.029(10) 0.035(10) 0.000(8) 0.011(8) -0.018(8)
C16 0.015(10) 0.034(11) 0.13(2) -0.013(12) 0.009(11) 0.018(8)
C17 0.046(12) 0.031(11) 0.059(14) 0.003(9) -0.008(10) -0.009(9)
C18 0.000(8) 0.067(13) 0.047(12) 0.003(9) -0.002(7) 0.017(8)
C19 0.032(11) 0.080(15) 0.023(10) 0.007(9) 0.009(8) -0.031(10)
C20 0.019(10) 0.079(16) 0.063(15) 0.020(12) -0.034(10) -0.007(10)
C21 0.021(10) 0.072(14) 0.032(11) 0.000(10) -0.001(8) -0.018(9)
C22 0.030(11) 0.050(12) 0.053(13) -0.002(10) -0.016(9) -0.022(9)
C23 0.009(8) 0.010(8) 0.067(13) 0.016(8) -0.007(8) 0.010(6)
C24 0.000(7) 0.040(10) 0.050(11) -0.005(8) 0.006(7) -0.019(7)

loop_
_atom_type_symbol
_atom_type_description
_atom_type_scat_dispersion_real
_atom_type_scat_dispersion_imag
_atom_type_scat_source
C C 0.0033 0.0016 'International Tables Vol C Tables 4.2.6.8 and 6.1.1.4'
H H 0.0000 0.0000 'International Tables Vol C Tables 4.2.6.8 and 6.1.1.4'
Si Si 0.0817 0.0704 'International Tables Vol C Tables 4.2.6.8 and 6.1.1.4'

loop_
_geom_angle_atom_site_label_1
_geom_angle_atom_site_label_2
_geom_angle_atom_site_label_3
_geom_angle
C2 Si1 C1 105.6(8)
C2 Si1 Si5 110.4(6)
C1 Si1 Si5 110.3(6)
C2 Si1 Si2 113.0(6)
C1 Si1 Si2 111.8(7)
Si5 Si1 Si2 105.9(2)
Si6 Si2 Si7 110.2(2)
Si6 Si2 Si3 111.5(2)
Si7 Si2 Si3 109.0(2)
Si6 Si2 Si1 109.5(2)
Si7 Si2 Si1 111.4(2)
Si3 Si2 Si1 105.1(2)
C3 Si3 C4 105.5(10)
C3 Si3 Si4 111.7(7)
C4 Si3 Si4 110.6(9)
C3 Si3 Si2 112.3(6)
C4 Si3 Si2 112.7(6)
Si4 Si3 Si2 104.2(2)
C6 Si4 C5 107.2(10)
C6 Si4 Si5 110.7(8)
C5 Si4 Si5 116.6(6)
C6 Si4 Si3 108.3(8)
C5 Si4 Si3 109.6(7)
Si5 Si4 Si3 104.2(2)
C7 Si5 Si4 107.9(6)
C7 Si5 Si8 114.0(6)
Si4 Si5 Si8 120.2(3)
C7 Si5 Si1 105.4(6)
Si4 Si5 Si1 99.4(2)
Si8 Si5 Si1 108.0(2)
C9 Si6 C10 107.8(8)
C9 Si6 C8 108.6(8)
C10 Si6 C8 108.3(8)
C9 Si6 Si2 111.6(6)
C10 Si6 Si2 111.1(6)
C8 Si6 Si2 109.5(6)
C13 Si7 C11 109.2(9)
C13 Si7 C12 108.5(11)
C11 Si7 C12 106.6(9)
C13 Si7 Si2 111.3(6)
C11 Si7 Si2 109.6(6)
C12 Si7 Si2 111.5(6)
C15 Si8 C14 108.2(9)
C15 Si8 Si9 107.5(6)
C14 Si8 Si9 107.6(6)
C15 Si8 Si5 107.6(6)
C14 Si8 Si5 106.2(7)
Si9 Si8 Si5 119.3(2)
Si12 Si9 Si11 106.4(2)
Si12 Si9 Si8 113.3(2)
Si11 Si9 Si8 107.6(2)
Si12 Si9 Si10 109.4(2)
Si11 Si9 Si10 106.5(2)
Si8 Si9 Si10 113.2(2)
C16 Si10 C18 109.2(9)
C16 Si10 C17 109.2(9)
C18 Si10 C17 107.2(9)
C16 Si10 Si9 112.2(6)
C18 Si10 Si9 109.4(6)
C17 Si10 Si9 109.5(7)
C19 Si11 C21 108.1(9)
C19 Si11 C20 106.9(10)
C21 Si11 C20 107.2(10)
C19 Si11 Si9 112.2(6)
C21 Si11 Si9 112.0(6)
C20 Si11 Si9 110.2(8)
C22 Si12 C23 108.8(9)
C22 Si12 C24 108.5(8)
C23 Si12 C24 110.5(8)
C22 Si12 Si9 109.3(6)
C23 Si12 Si9 109.9(5)
C24 Si12 Si9 109.7(5)

loop_
_geom_bond_atom_site_label_1
_geom_bond_atom_site_label_2
_geom_bond_distance
Si1 C2 1.821(19)
Si1 C1 1.895(18)
Si1 Si5 2.358(6)
Si1 Si2 2.359(6)
Si2 Si6 2.342(6)
Si2 Si7 2.344(6)
Si2 Si3 2.345(6)
Si3 C3 1.905(17)
Si3 C4 1.921(19)
Si3 Si4 2.321(7)
Si4 C6 1.878(19)
Si4 C5 1.901(18)
Si4 Si5 2.321(6)
Si5 C7 1.908(16)
Si5 Si8 2.349(6)
Si6 C9 1.842(15)
Si6 C10 1.847(18)
Si6 C8 1.877(15)
Si7 C13 1.83(2)
Si7 C11 1.846(18)
Si7 C12 1.87(2)
Si8 C15 1.889(16)
Si8 C14 1.898(18)
Si8 Si9 2.339(6)
Si9 Si12 2.332(6)
Si9 Si11 2.338(7)
Si9 Si10 2.347(6)
Si10 C16 1.84(2)
Si10 C18 1.877(16)
Si10 C17 1.888(19)
Si11 C19 1.851(17)
Si11 C21 1.87(2)
Si11 C20 1.874(17)
Si12 C22 1.845(17)
Si12 C23 1.852(14)
Si12 C24 1.891(16)

loop_
_geom_torsion_atom_site_label_1
_geom_torsion_atom_site_label_2
_geom_torsion_atom_site_label_3
_geom_torsion_atom_site_label_4
_geom_torsion
C2 Si1 Si2 Si6 16.1(6)
C1 Si1 Si2 Si6 135.0(7)
Si5 Si1 Si2 Si6 -104.9(2)
C2 Si1 Si2 Si7 -106.1(6)
C1 Si1 Si2 Si7 12.8(7)
Si5 Si1 Si2 Si7 132.9(2)
C2 Si1 Si2 Si3 135.9(6)
C1 Si1 Si2 Si3 -105.1(7)
Si5 Si1 Si2 Si3 15.0(3)
Si6 Si2 Si3 C3 11.1(7)
Si7 Si2 Si3 C3 132.9(7)
Si1 Si2 Si3 C3 -107.5(7)
Si6 Si2 Si3 C4 -107.9(10)
Si7 Si2 Si3 C4 14.0(10)
Si1 Si2 Si3 C4 133.6(10)
Si6 Si2 Si3 Si4 132.1(2)
Si7 Si2 Si3 Si4 -106.0(3)
Si1 Si2 Si3 Si4 13.6(3)
C3 Si3 Si4 C6 -158.6(10)
C4 Si3 Si4 C6 -41.5(10)
Si2 Si3 Si4 C6 79.9(8)
C3 Si3 Si4 C5 -42.0(9)
C4 Si3 Si4 C5 75.2(10)
Si2 Si3 Si4 C5 -163.4(7)
C3 Si3 Si4 Si5 83.5(6)
C4 Si3 Si4 Si5 -159.3(6)
Si2 Si3 Si4 Si5 -37.9(3)
C6 Si4 Si5 C7 -179.7(10)
C5 Si4 Si5 C7 57.4(10)
Si3 Si4 Si5 C7 -63.5(6)
C6 Si4 Si5 Si8 47.3(8)
C5 Si4 Si5 Si8 -75.6(8)
Si3 Si4 Si5 Si8 163.4(2)
C6 Si4 Si5 Si1 -70.1(8)
C5 Si4 Si5 Si1 167.0(8)
Si3 Si4 Si5 Si1 46.1(3)
C2 Si1 Si5 C7 -48.2(9)
C1 Si1 Si5 C7 -164.4(10)
Si2 Si1 Si5 C7 74.5(7)
C2 Si1 Si5 Si4 -159.8(7)
C1 Si1 Si5 Si4 83.9(8)
Si2 Si1 Si5 Si4 -37.2(3)
C2 Si1 Si5 Si8 74.0(7)
C1 Si1 Si5 Si8 -42.3(8)
Si2 Si1 Si5 Si8 -163.3(2)
Si7 Si2 Si6 C9 61.7(6)
Si3 Si2 Si6 C9 -177.2(6)
Si1 Si2 Si6 C9 -61.3(6)
Si7 Si2 Si6 C10 -58.7(6)
Si3 Si2 Si6 C10 62.5(6)
Si1 Si2 Si6 C10 178.4(6)
Si7 Si2 Si6 C8 -178.2(6)
Si3 Si2 Si6 C8 -57.0(7)
Si1 Si2 Si6 C8 58.9(7)
Si6 Si2 Si7 C13 177.6(9)
Si3 Si2 Si7 C13 55.0(9)
Si1 Si2 Si7 C13 -60.6(9)
Si6 Si2 Si7 C11 -61.5(7)
Si3 Si2 Si7 C11 175.9(7)
Si1 Si2 Si7 C11 60.3(7)
Si6 Si2 Si7 C12 56.3(8)
Si3 Si2 Si7 C12 -66.3(8)
Si1 Si2 Si7 C12 178.1(8)
C7 Si5 Si8 C15 76.2(9)
Si4 Si5 Si8 C15 -153.4(6)
Si1 Si5 Si8 C15 -40.5(6)
C7 Si5 Si8 C14 -168.1(9)
Si4 Si5 Si8 C14 -37.7(7)
Si1 Si5 Si8 C14 75.2(7)
C7 Si5 Si8 Si9 -46.5(7)
Si4 Si5 Si8 Si9 83.9(3)
Si1 Si5 Si8 Si9 -163.2(2)
C15 Si8 Si9 Si12 -170.4(6)
C14 Si8 Si9 Si12 73.3(7)
Si5 Si8 Si9 Si12 -47.6(3)
C15 Si8 Si9 Si11 72.4(6)
C14 Si8 Si9 Si11 -43.9(8)
Si5 Si8 Si9 Si11 -164.9(3)
C15 Si8 Si9 Si10 -45.0(6)
C14 Si8 Si9 Si10 -161.3(7)
Si5 Si8 Si9 Si10 77.7(3)
Si12 Si9 Si10 C16 85.4(7)
Si11 Si9 Si10 C16 -160.0(7)
Si8 Si9 Si10 C16 -42.0(8)
Si12 Si9 Si10 C18 -36.0(7)
Si11 Si9 Si10 C18 78.6(7)
Si8 Si9 Si10 C18 -163.4(7)
Si12 Si9 Si10 C17 -153.2(7)
Si11 Si9 Si10 C17 -38.6(7)
Si8 Si9 Si10 C17 79.4(7)
Si12 Si9 Si11 C19 -164.3(8)
Si8 Si9 Si11 C19 -42.7(8)
Si10 Si9 Si11 C19 79.0(8)
Si12 Si9 Si11 C21 -42.6(6)
Si8 Si9 Si11 C21 79.1(6)
Si10 Si9 Si11 C21 -159.2(6)
Si12 Si9 Si11 C20 76.7(8)
Si8 Si9 Si11 C20 -161.7(8)
Si10 Si9 Si11 C20 -40.0(8)
Si11 Si9 Si12 C22 -45.6(8)
Si8 Si9 Si12 C22 -163.6(8)
Si10 Si9 Si12 C22 69.1(8)
Si11 Si9 Si12 C23 73.8(7)
Si8 Si9 Si12 C23 -44.2(7)
Si10 Si9 Si12 C23 -171.6(7)
Si11 Si9 Si12 C24 -164.5(6)
Si8 Si9 Si12 C24 77.5(6)
Si10 Si9 Si12 C24 -49.8(6)
